data_4113396
loop_
_publ_author_name
'Rochelle L. White-Morris'
'Marilyn M. Olmstead'
'Alan L. Balch'

_publ_section_title
;
 Aurophilic Interactions in Cationic Gold Complexes with Two Isocyanide
 Ligands. Polymorphic Yellow and Colorless Forms of [(Cyclohexyl
 Isocyanide)2AuI](PF6) with Distinct Luminescence
;
_journal_name_full 'Journal of the American Chemical Society'
_journal_page_first 1033
_journal_page_last 1040
_journal_paper_doi 10.1021/ja020902v
_journal_volume 125
_journal_year 2003
_chemical_formula_sum 'C14 H22 Au F6 N2 P'
_chemical_formula_weight 560.27
_chemical_name_common
;
bis(cyclohexyl isocyanide) gold hexafluorphosphate (colorless)
;
_space_group_IT_number 14
_symmetry_cell_setting monoclinic
_symmetry_space_group_name_Hall '-P 2ybc'
_symmetry_space_group_name_H-M 'P 1 21/c 1'
_atom_sites_solution_hydrogens geom
_atom_sites_solution_primary direct
_atom_sites_solution_secondary difmap
_audit_creation_method SHELXL-97
_cell_angle_alpha 90.00
_cell_angle_beta 92.693(3)
_cell_angle_gamma 90.00
_cell_formula_units_Z 4
_cell_length_a 6.3644(5)
_cell_length_b 16.9806(15)
_cell_length_c 16.7224(13)
_cell_measurement_reflns_used 670
_cell_measurement_temperature 183
_cell_measurement_theta_max 31.4
_cell_measurement_theta_min 2.4
_cell_volume 1805.2(3)
_computing_cell_refinement 'Bruker SAINT'
_computing_data_collection 'Bruker SMART'
_computing_data_reduction 'Bruker SAINT'
_computing_molecular_graphics 'SHELXTL 5, XP (Sheldrick, 1994)'
_computing_publication_material 'SHELXL-97 (Sheldrick, 1997)'
_computing_structure_refinement 'SHELXL-97 (Sheldrick, 1997)'
_computing_structure_solution 'SHELXS-97 (Sheldrick, 1990)'
_diffrn_ambient_temperature 293(2)
_diffrn_detector_area_resol_mean 8.3
_diffrn_measured_fraction_theta_full 0.937
_diffrn_measured_fraction_theta_max 0.937
_diffrn_measurement_device_type 'Bruker SMART 1000'
_diffrn_measurement_method \w
_diffrn_radiation_monochromator graphite
_diffrn_radiation_source 'normal-focus sealed tube'
_diffrn_radiation_type MoK\a
_diffrn_radiation_wavelength 0.71073
_diffrn_reflns_av_R_equivalents 0.024
_diffrn_reflns_av_sigmaI/netI 0.0205
_diffrn_reflns_limit_h_max 9
_diffrn_reflns_limit_h_min -9
_diffrn_reflns_limit_k_max 24
_diffrn_reflns_limit_k_min -24
_diffrn_reflns_limit_l_max 23
_diffrn_reflns_limit_l_min -23
_diffrn_reflns_number 23804
_diffrn_reflns_theta_full 31.48
_diffrn_reflns_theta_max 31.48
_diffrn_reflns_theta_min 2.40
_exptl_absorpt_coefficient_mu 8.294
_exptl_absorpt_correction_T_max 0.4119
_exptl_absorpt_correction_T_min 0.2408
_exptl_absorpt_correction_type multi-scan
_exptl_absorpt_process_details 'SADABS 2.03 (Sheldrick, 2001)'
_exptl_crystal_colour colorless
_exptl_crystal_density_diffrn 2.061
_exptl_crystal_description needle
_exptl_crystal_F_000 1072
_exptl_crystal_size_max 0.24
_exptl_crystal_size_mid 0.17
_exptl_crystal_size_min 0.13
_refine_diff_density_max 0.657
_refine_diff_density_min -0.753
_refine_diff_density_rms 0.092
_refine_ls_extinction_method none
_refine_ls_goodness_of_fit_ref 0.996
_refine_ls_hydrogen_treatment mixed
_refine_ls_matrix_type full
_refine_ls_number_parameters 242
_refine_ls_number_reflns 5625
_refine_ls_number_restraints 0
_refine_ls_restrained_S_all 0.996
_refine_ls_R_factor_all 0.0369
_refine_ls_R_factor_gt 0.0188
_refine_ls_shift/su_max 0.000
_refine_ls_shift/su_mean 0.000
_refine_ls_structure_factor_coef Fsqd
_refine_ls_weighting_details 'calc w=1/[\s^2^(Fo^2^)+(0.0227P)^2^+0.9973P] where P=(Fo^2^+2Fc^2^)/3'
_refine_ls_weighting_scheme calc
_refine_ls_wR_factor_gt 0.0466
_refine_ls_wR_factor_ref 0.0528
_reflns_number_gt 3687
_reflns_number_total 5625
_reflns_threshold_expression I>2\s(I)
_cod_data_source_file ja020902v_1.cif
_cod_data_source_block rw13
_cod_database_code 4113396

loop_
_symmetry_equiv_pos_as_xyz
'x, y, z'
'-x, y+1/2, -z+1/2'
'-x, -y, -z'
'x, -y-1/2, z-1/2'

loop_
_atom_site_label
_atom_site_type_symbol
_atom_site_fract_x
_atom_site_fract_y
_atom_site_fract_z
_atom_site_U_iso_or_equiv
_atom_site_adp_type
_atom_site_occupancy
_atom_site_symmetry_multiplicity
_atom_site_calc_flag
_atom_site_refinement_flags
Au1 Au 0.0000 0.0000 0.0000 0.01309(4) Uani 1 2 d S
N1 N 0.0552(3) 0.16377(12) 0.08112(11) 0.0166(4) Uani 1 1 d .
C1 C 0.0319(4) 0.10395(14) 0.05184(13) 0.0159(4) Uani 1 1 d .
C2 C 0.1042(4) 0.24169(14) 0.11445(15) 0.0212(5) Uani 1 1 d .
H2 H -0.0196 0.2614 0.1432 0.025(7) Uiso 1 1 d R
C3 C 0.1456(4) 0.29702(15) 0.04496(17) 0.0284(6) Uani 1 1 d .
H3A H 0.1538 0.3519 0.0648 0.040(9) Uiso 1 1 d R
H3B H 0.0266 0.2937 0.0048 0.024(8) Uiso 1 1 d R
C4 C 0.3478(4) 0.27650(17) 0.00492(16) 0.0295(6) Uani 1 1 d .
H4A H 0.3312 0.2251 -0.0225 0.030(8) Uiso 1 1 d R
H4B H 0.3758 0.3168 -0.0360 0.039(9) Uiso 1 1 d R
C5 C 0.5345(4) 0.27234(16) 0.06520(16) 0.0267(6) Uani 1 1 d .
H5A H 0.5604 0.3251 0.0887 0.025(7) Uiso 1 1 d R
H5B H 0.6617 0.2564 0.0375 0.039(9) Uiso 1 1 d R
C6 C 0.4934(4) 0.21397(15) 0.13172(15) 0.0230(5) Uani 1 1 d .
H6A H 0.4810 0.1603 0.1089 0.026(7) Uiso 1 1 d R
H6B H 0.6138 0.2143 0.1714 0.022(7) Uiso 1 1 d R
C7 C 0.2921(4) 0.23438(16) 0.17359(15) 0.0239(5) Uani 1 1 d .
H7A H 0.2639 0.1931 0.2135 0.026(7) Uiso 1 1 d R
H7B H 0.3122 0.2849 0.2025 0.045(9) Uiso 1 1 d R
Au2 Au 0.5000 0.0000 0.0000 0.01413(4) Uani 1 2 d S
N2 N 0.6359(3) -0.00416(10) 0.18109(12) 0.0159(4) Uani 1 1 d .
C8 C 0.5833(4) -0.00394(13) 0.11521(14) 0.0176(5) Uani 1 1 d .
C9 C 0.6951(4) -0.00350(13) 0.26586(13) 0.0151(4) Uani 1 1 d .
H9 H 0.7388 -0.0578 0.2827 0.009(6) Uiso 1 1 d R
C10 C 0.8801(4) 0.05245(15) 0.28126(13) 0.0193(5) Uani 1 1 d .
H10A H 1.0020 0.0348 0.2514 0.009(6) Uiso 1 1 d R
H10B H 0.8408 0.1060 0.2627 0.027(7) Uiso 1 1 d R
C11 C 0.9402(4) 0.05410(16) 0.37080(14) 0.0226(5) Uani 1 1 d .
H11A H 1.0550 0.0926 0.3812 0.031(8) Uiso 1 1 d R
H11B H 0.9927 0.0016 0.3880 0.028(9) Uiso 1 1 d R
C12 C 0.7519(4) 0.07693(15) 0.41961(14) 0.0231(5) Uani 1 1 d .
H12A H 0.7932 0.0739 0.4773 0.023(7) Uiso 1 1 d R
H12B H 0.7104 0.1319 0.4073 0.024(7) Uiso 1 1 d R
C13 C 0.5664(4) 0.02261(16) 0.40179(14) 0.0203(5) Uani 1 1 d .
H13A H 0.4453 0.0407 0.4320 0.013(6) Uiso 1 1 d R
H13B H 0.6030 -0.0313 0.4200 0.035(8) Uiso 1 1 d R
C14 C 0.5027(4) 0.02069(15) 0.31245(13) 0.0182(5) Uani 1 1 d .
H14A H 0.4533 0.0734 0.2947 0.014(6) Uiso 1 1 d R
H14B H 0.3866 -0.0173 0.3023 0.025(8) Uiso 1 1 d R
P1 P 0.85295(10) 0.34276(4) 0.31698(4) 0.01806(12) Uani 1 1 d .
F1 F 0.9171(2) 0.36657(9) 0.22785(8) 0.0285(4) Uani 1 1 d .
F2 F 0.7886(3) 0.32011(10) 0.40490(8) 0.0377(4) Uani 1 1 d .
F3 F 0.8744(3) 0.25127(8) 0.29446(9) 0.0315(4) Uani 1 1 d .
F4 F 0.8325(2) 0.43493(8) 0.33800(8) 0.0226(3) Uani 1 1 d .
F5 F 1.0949(2) 0.34532(10) 0.34631(10) 0.0368(4) Uani 1 1 d .
F6 F 0.6119(2) 0.34161(9) 0.28635(9) 0.0306(4) Uani 1 1 d .

loop_
_atom_site_aniso_label
_atom_site_aniso_U_11
_atom_site_aniso_U_22
_atom_site_aniso_U_33
_atom_site_aniso_U_23
_atom_site_aniso_U_13
_atom_site_aniso_U_12
Au1 0.01340(6) 0.01233(6) 0.01351(6) -0.00050(4) 0.00022(4) -0.00195(5)
N1 0.0135(9) 0.0193(10) 0.0172(9) -0.0010(8) 0.0017(7) -0.0012(8)
C1 0.0123(11) 0.0194(11) 0.0162(10) 0.0007(9) 0.0017(8) 0.0008(9)
C2 0.0155(12) 0.0182(12) 0.0299(13) -0.0124(10) -0.0004(10) 0.0006(9)
C3 0.0195(13) 0.0156(12) 0.0492(17) 0.0043(11) -0.0080(12) -0.0007(10)
C4 0.0208(14) 0.0322(16) 0.0350(15) 0.0154(12) -0.0037(11) -0.0076(12)
C5 0.0147(13) 0.0251(14) 0.0402(16) 0.0038(12) -0.0009(11) -0.0045(11)
C6 0.0197(13) 0.0206(13) 0.0279(13) -0.0034(10) -0.0064(10) 0.0025(10)
C7 0.0197(13) 0.0291(14) 0.0225(12) -0.0113(11) -0.0032(10) -0.0007(11)
Au2 0.01381(6) 0.01842(7) 0.01024(6) -0.00094(4) 0.00134(4) -0.00050(5)
N2 0.0157(10) 0.0173(10) 0.0148(9) -0.0011(7) 0.0019(7) -0.0007(8)
C8 0.0141(11) 0.0202(12) 0.0188(11) -0.0009(9) 0.0040(9) -0.0022(9)
C9 0.0179(12) 0.0156(11) 0.0115(10) 0.0001(8) -0.0022(8) 0.0008(9)
C10 0.0176(12) 0.0216(12) 0.0190(12) -0.0021(9) 0.0018(9) -0.0010(10)
C11 0.0185(12) 0.0294(14) 0.0191(12) -0.0049(10) -0.0051(9) 0.0007(11)
C12 0.0273(14) 0.0261(14) 0.0157(12) -0.0069(10) -0.0012(10) -0.0023(11)
C13 0.0230(14) 0.0245(12) 0.0136(11) -0.0025(9) 0.0024(9) -0.0011(11)
C14 0.0169(12) 0.0237(12) 0.0139(11) -0.0012(9) 0.0000(9) 0.0010(10)
P1 0.0194(3) 0.0176(3) 0.0171(3) -0.0015(2) -0.0001(2) -0.0023(3)
F1 0.0418(10) 0.0235(8) 0.0210(7) -0.0034(6) 0.0114(7) -0.0016(7)
F2 0.0544(11) 0.0415(10) 0.0175(8) 0.0037(7) 0.0039(7) -0.0152(9)
F3 0.0408(10) 0.0150(7) 0.0386(9) -0.0009(6) 0.0005(8) 0.0003(7)
F4 0.0283(8) 0.0177(7) 0.0219(7) -0.0068(6) 0.0015(6) -0.0004(6)
F5 0.0222(8) 0.0311(9) 0.0558(11) -0.0003(8) -0.0123(8) 0.0017(7)
F6 0.0193(8) 0.0345(9) 0.0374(9) -0.0087(7) -0.0055(7) -0.0035(7)

loop_
_atom_type_symbol
_atom_type_description
_atom_type_scat_dispersion_real
_atom_type_scat_dispersion_imag
_atom_type_scat_source
C C 0.0033 0.0016 'International Tables Vol C Tables 4.2.6.8 and 6.1.1.4'
H H 0.0000 0.0000 'International Tables Vol C Tables 4.2.6.8 and 6.1.1.4'
Au Au -2.0133 8.8022 'International Tables Vol C Tables 4.2.6.8 and 6.1.1.4'
F F 0.0171 0.0103 'International Tables Vol C Tables 4.2.6.8 and 6.1.1.4'
N N 0.0061 0.0033 'International Tables Vol C Tables 4.2.6.8 and 6.1.1.4'
P P 0.1023 0.0942 'International Tables Vol C Tables 4.2.6.8 and 6.1.1.4'

loop_
_geom_angle_atom_site_label_1
_geom_angle_atom_site_label_2
_geom_angle_atom_site_label_3
_geom_angle
_geom_angle_site_symmetry_1
_geom_angle_site_symmetry_3
C1 Au1 C1 180.00(13) 3 .
C1 Au1 Au2 85.27(7) 3 1_455
C1 Au1 Au2 94.73(7) . 1_455
C1 Au1 Au2 94.73(7) 3 .
C1 Au1 Au2 85.27(7) . .
Au2 Au1 Au2 180.0 1_455 .
C1 N1 C2 174.3(2) . .
N1 C1 Au1 178.3(2) . .
N1 C2 C7 108.7(2) . .
N1 C2 C3 107.9(2) . .
C7 C2 C3 112.8(2) . .
C4 C3 C2 112.0(2) . .
C3 C4 C5 111.7(2) . .
C6 C5 C4 111.0(2) . .
C5 C6 C7 111.3(2) . .
C2 C7 C6 111.8(2) . .
C8 Au2 C8 180.00(4) . 3_655
C8 Au2 Au1 102.86(7) . .
C8 Au2 Au1 77.14(7) 3_655 .
C8 Au2 Au1 77.14(7) . 1_655
C8 Au2 Au1 102.86(7) 3_655 1_655
Au1 Au2 Au1 180.0 . 1_655
C8 N2 C9 177.8(2) . .
N2 C8 Au2 177.6(2) . .
N2 C9 C10 109.43(18) . .
N2 C9 C14 108.74(19) . .
C10 C9 C14 112.02(19) . .
C9 C10 C11 109.42(19) . .
C10 C11 C12 111.1(2) . .
C13 C12 C11 111.3(2) . .
C12 C13 C14 111.9(2) . .
C13 C14 C9 108.6(2) . .
F2 P1 F6 90.47(9) . .
F2 P1 F5 90.53(10) . .
F6 P1 F5 178.82(10) . .
F2 P1 F3 90.64(9) . .
F6 P1 F3 90.23(9) . .
F5 P1 F3 90.40(9) . .
F2 P1 F4 90.36(8) . .
F6 P1 F4 89.75(8) . .
F5 P1 F4 89.61(9) . .
F3 P1 F4 179.00(9) . .
F2 P1 F1 179.44(10) . .
F6 P1 F1 89.30(9) . .
F5 P1 F1 89.70(9) . .
F3 P1 F1 89.87(8) . .
F4 P1 F1 89.13(8) . .

loop_
_geom_bond_atom_site_label_1
_geom_bond_atom_site_label_2
_geom_bond_distance
_geom_bond_site_symmetry_2
Au1 C1 1.973(2) 3
Au1 C1 1.973(2) .
Au1 Au2 3.1822(3) 1_455
Au1 Au2 3.1822(3) .
N1 C1 1.134(3) .
N1 C2 1.464(3) .
C2 C7 1.521(3) .
C2 C3 1.527(4) .
C3 C4 1.519(4) .
C4 C5 1.523(4) .
C5 C6 1.522(3) .
C6 C7 1.528(4) .
Au2 C8 1.975(2) .
Au2 C8 1.975(2) 3_655
Au2 Au1 3.1822(3) 1_655
N2 C8 1.136(3) .
N2 C9 1.450(3) .
C9 C10 1.526(3) .
C9 C14 1.537(3) .
C10 C11 1.528(3) .
C11 C12 1.531(3) .
C12 C13 1.516(4) .
C13 C14 1.530(3) .
P1 F2 1.5919(16) .
P1 F6 1.5942(16) .
P1 F5 1.5943(17) .
P1 F3 1.6060(16) .
P1 F4 1.6107(15) .
P1 F1 1.6152(15) .
